data_4060399
loop_
_publ_author_name
'Hodson, Bruce E.'
'McGrath, Thomas D.'
'Stone, F. Gordon A.'

_publ_section_title
;
  Synthesis of the 13-Vertex Rhodacarborane Anion [4-(1,2:5,6-\h-cod)-
  closo-4,1,6-RhC~2~B~10~H~12~]^-^ and its Reactions with Electrophiles
;
_journal_name_full Organometallics
_journal_paper_doi 10.1021/om049102e
_journal_year 2005
_chemical_formula_sum 'C10 H25 B10 Rh'
_chemical_formula_weight 356.31
_space_group_IT_number 14
_symmetry_cell_setting monoclinic
_symmetry_space_group_name_Hall '-P 2ybc'
_symmetry_space_group_name_H-M 'P 1 21/c 1'
_cell_angle_alpha 90.00
_cell_angle_beta 105.326(3)
_cell_angle_gamma 90.00
_cell_formula_units_Z 4
_cell_length_a 11.5693(7)
_cell_length_b 9.3582(6)
_cell_length_c 15.3295(10)
_cell_measurement_temperature 110(2)
_cell_volume 1600.67(18)
_diffrn_ambient_temperature 110(2)
_exptl_crystal_density_diffrn 1.479
_cod_depositor_comments
;
The following automatic conversions were performed:
'_symmetry_cell_setting' value 'Monoclinic' changed to 'monoclinic'
according to '/home/saulius/struct/CIF-dictionaries/cif_core.dic'
dictionary named 'cif_core.dic' version 2.4.1 from 2010-06-29.

Automatic conversion script
Id: cif_fix_enum 1527 2010-12-29 10:47:43Z saulius 
;
_cod_original_sg_symbol_H-M 'P 21/c'
_cod_database_code 4060399

loop_
_symmetry_equiv_pos_as_xyz
'x, y, z'
'-X, y+1/2, -z+1/2'
'-x, -y, -z'
'x, -y-1/2, z-1/2'

loop_
_atom_site_label
_atom_site_type_symbol
_atom_site_fract_x
_atom_site_fract_y
_atom_site_fract_z
_atom_site_U_iso_or_equiv
_atom_site_adp_type
_atom_site_occupancy
_atom_site_symmetry_multiplicity
_atom_site_calc_flag
_atom_site_refinement_flags
_atom_site_disorder_assembly
_atom_site_disorder_group
C1 C 0.14205(10) 0.31218(12) 0.07243(8) 0.0169(2) Uani 1 1 d . . .
H1 H 0.1117(13) 0.3033(16) 0.0101(10) 0.025(4) Uiso 1 1 d . . .
B2 B 0.05770(10) 0.38083(13) 0.12460(8) 0.0156(2) Uani 1 1 d . . .
H2 H -0.0281(12) 0.4286(16) 0.0874(9) 0.020(3) Uiso 1 1 d . . .
B3 B 0.26613(11) 0.24620(13) 0.11250(9) 0.0204(3) Uani 1 1 d . . .
H3 H 0.3194(13) 0.2082(17) 0.0686(10) 0.028(4) Uiso 1 1 d . . .
Rh4 Rh 0.238985(7) 0.493117(7) 0.140235(5) 0.01068(3) Uani 1 1 d . . .
C41 C 0.28706(10) 0.71240(11) 0.16806(7) 0.01540(19) Uani 1 1 d . . .
H41 H 0.2870(13) 0.7548(17) 0.2236(10) 0.024(4) Uiso 1 1 d . . .
C42 C 0.38804(9) 0.63420(11) 0.16101(8) 0.0163(2) Uani 1 1 d . . .
H42 H 0.4472(12) 0.6214(16) 0.2157(10) 0.018(3) Uiso 1 1 d . . .
C43 C 0.38460(10) 0.54697(12) 0.08357(8) 0.0167(2) Uani 1 1 d . . .
H43 H 0.4485(14) 0.4772(15) 0.0941(11) 0.016(4) Uiso 1 1 d . . .
C44 C 0.33990(11) 0.58814(12) -0.01551(8) 0.0190(2) Uani 1 1 d . . .
H44A H 0.3604(18) 0.5173(17) -0.0458(14) 0.030(5) Uiso 1 1 d . . .
H44B H 0.2547(14) 0.5880(17) -0.0357(10) 0.026(4) Uiso 1 1 d . . .
C45 C 0.38813(11) 0.73338(12) -0.03716(8) 0.0201(2) Uani 1 1 d . . .
H45A H 0.4780(13) 0.7253(18) -0.0238(11) 0.023(4) Uiso 1 1 d . . .
H45B H 0.3590(14) 0.7487(19) -0.0999(12) 0.030(4) Uiso 1 1 d . . .
C46 C 0.35424(10) 0.85995(12) 0.01456(8) 0.0181(2) Uani 1 1 d . . .
H46A H 0.4099(12) 0.8625(15) 0.0734(9) 0.016(3) Uiso 1 1 d . . .
H46B H 0.3671(12) 0.9445(17) -0.0144(10) 0.017(3) Uiso 1 1 d . . .
C47 C 0.22383(10) 0.86164(12) 0.01955(8) 0.0187(2) Uani 1 1 d . . .
H47A H 0.2082(14) 0.9558(19) 0.0396(11) 0.026(4) Uiso 1 1 d . . .
H47B H 0.1657(12) 0.8501(16) -0.0409(10) 0.021(3) Uiso 1 1 d . . .
C48 C 0.18843(10) 0.75550(11) 0.08689(7) 0.01609(19) Uani 1 1 d . . .
H48A H 0.1197(12) 0.7999(15) 0.1089(9) 0.017(3) Uiso 1 1 d . . .
H48B H 0.1499(13) 0.6628(16) 0.0493(10) 0.020(4) Uiso 1 1 d . . .
B5 B 0.11844(11) 0.17637(13) 0.14536(10) 0.0187(2) Uani 1 1 d . . .
H5 H 0.0668(12) 0.0874(17) 0.1090(10) 0.024(4) Uiso 1 1 d . . .
C6 C 0.11030(10) 0.44209(11) 0.23242(7) 0.01519(19) Uani 1 1 d . . .
H6 H 0.0603(16) 0.5217(17) 0.2427(13) 0.027(5) Uiso 1 1 d . . .
B7 B 0.34590(11) 0.32680(13) 0.22364(10) 0.0187(2) Uani 1 1 d . . .
H7 H 0.4393(13) 0.3392(16) 0.2334(10) 0.023(4) Uiso 1 1 d . . .
B8 B 0.04479(11) 0.28086(13) 0.22288(9) 0.0177(2) Uani 1 1 d . . .
H8 H -0.0458(14) 0.2715(17) 0.2233(10) 0.029(4) Uiso 1 1 d . . .
B9 B 0.27992(11) 0.15482(14) 0.21662(10) 0.0220(3) Uani 1 1 d . . .
H9 H 0.3311(14) 0.0601(19) 0.2223(11) 0.029(4) Uiso 1 1 d . . .
B10 B 0.25827(12) 0.44196(13) 0.28270(9) 0.0179(2) Uani 1 1 d . . .
H10 H 0.2938(13) 0.5285(16) 0.3223(11) 0.017(4) Uiso 1 1 d . . .
B11 B 0.16137(11) 0.15999(14) 0.26793(10) 0.0209(2) Uani 1 1 d . . .
H11 H 0.1400(14) 0.062(2) 0.2975(11) 0.033(4) Uiso 1 1 d . . .
B12 B 0.15462(12) 0.32871(14) 0.31971(9) 0.0211(2) Uani 1 1 d . . .
H12 H 0.1301(13) 0.3542(17) 0.3828(10) 0.027(4) Uiso 1 1 d . . .
B13 B 0.29527(12) 0.26053(14) 0.31475(10) 0.0228(3) Uani 1 1 d . . .
H13 H 0.3615(15) 0.2308(19) 0.3745(11) 0.034(5) Uiso 1 1 d . . .

loop_
_atom_site_aniso_label
_atom_site_aniso_U_11
_atom_site_aniso_U_22
_atom_site_aniso_U_33
_atom_site_aniso_U_23
_atom_site_aniso_U_13
_atom_site_aniso_U_12
C1 0.0168(5) 0.0146(4) 0.0193(5) -0.0056(4) 0.0046(4) -0.0043(4)
B2 0.0111(5) 0.0156(5) 0.0188(5) -0.0015(4) 0.0016(4) -0.0015(4)
B3 0.0162(6) 0.0133(5) 0.0339(8) -0.0047(5) 0.0105(5) -0.0009(4)
Rh4 0.00866(5) 0.00923(4) 0.01338(5) -0.00086(2) 0.00153(3) -0.00023(2)
C41 0.0204(5) 0.0106(4) 0.0144(5) -0.0013(3) 0.0031(4) -0.0031(4)
C42 0.0133(5) 0.0135(4) 0.0195(5) 0.0028(4) -0.0001(4) -0.0049(4)
C43 0.0119(5) 0.0129(4) 0.0269(6) 0.0014(4) 0.0076(4) -0.0004(4)
C44 0.0197(5) 0.0172(5) 0.0224(5) -0.0045(4) 0.0096(4) -0.0003(4)
C45 0.0244(6) 0.0195(5) 0.0186(5) 0.0015(4) 0.0096(4) 0.0006(4)
C46 0.0228(5) 0.0153(5) 0.0165(5) 0.0011(4) 0.0055(4) -0.0013(4)
C47 0.0226(5) 0.0144(5) 0.0183(5) 0.0024(4) 0.0041(4) 0.0038(4)
C48 0.0174(5) 0.0135(4) 0.0171(5) -0.0002(4) 0.0040(4) 0.0028(4)
B5 0.0129(5) 0.0129(5) 0.0300(7) -0.0030(4) 0.0047(5) -0.0019(4)
C6 0.0158(5) 0.0129(4) 0.0173(5) 0.0001(3) 0.0050(4) 0.0007(4)
B7 0.0119(5) 0.0125(5) 0.0288(7) 0.0047(4) 0.0005(4) -0.0001(4)
B8 0.0148(5) 0.0145(5) 0.0242(6) 0.0019(4) 0.0061(4) -0.0007(4)
B9 0.0130(5) 0.0122(5) 0.0393(8) 0.0036(5) 0.0044(5) 0.0008(4)
B10 0.0202(6) 0.0157(5) 0.0152(5) 0.0023(4) 0.0000(4) -0.0031(4)
B11 0.0154(5) 0.0152(5) 0.0306(7) 0.0063(5) 0.0034(5) -0.0012(4)
B12 0.0242(6) 0.0195(6) 0.0192(6) 0.0047(4) 0.0053(5) -0.0036(5)
B13 0.0183(6) 0.0182(5) 0.0270(7) 0.0089(5) -0.0026(5) -0.0031(5)

loop_
_geom_bond_atom_site_label_1
_geom_bond_atom_site_label_2
_geom_bond_distance
_geom_bond_site_symmetry_2
_geom_bond_publ_flag
C1 B3 1.5339(17) . ?
C1 B2 1.5547(17) . ?
C1 B5 1.7610(18) . ?
C1 Rh4 2.1422(10) . ?
B2 C6 1.7028(16) . ?
B2 B8 1.8128(18) . ?
B2 B5 2.0343(17) . ?
B2 Rh4 2.3010(12) . ?
B3 B9 1.780(2) . ?
B3 B7 1.8687(19) . ?
B3 B5 2.0137(17) . ?
B3 Rh4 2.3852(12) . ?
Rh4 C42 2.1279(10) . ?
Rh4 C41 2.1394(10) . ?
Rh4 C43 2.1494(11) . ?
Rh4 B7 2.1797(12) . ?
Rh4 B10 2.1887(13) . ?
Rh4 C6 2.3567(11) . ?
Rh4 C48 2.6052(11) . ?
C41 C42 1.4067(15) . ?
C41 C48 1.5041(15) . ?
C42 C43 1.4325(16) . ?
C43 C44 1.5190(17) . ?
C44 C45 1.5385(16) . ?
C45 C46 1.5329(16) . ?
C46 C47 1.5308(16) . ?
C47 C48 1.5632(16) . ?
B5 B11 1.819(2) . ?
B5 B8 1.9052(18) . ?
B5 B9 1.9092(18) . ?
C6 B8 1.6774(16) . ?
C6 B12 1.6782(17) . ?
C6 B10 1.6815(17) . ?
B7 B13 1.764(2) . ?
B7 B9 1.7724(18) . ?
B7 B10 1.8692(19) . ?
B8 B12 1.7382(19) . ?
B8 B11 1.7559(18) . ?
B9 B11 1.753(2) . ?
B9 B13 1.770(2) . ?
B10 B13 1.7878(18) . ?
B10 B12 1.8009(18) . ?
B11 B12 1.778(2) . ?
B11 B13 1.7924(18) . ?
B12 B13 1.768(2) . ?
